data_1548289
loop_
_publ_author_name
'Woo, Jung-Kyun'
'Ha, Thi Kim Quy'
'Oh, Dong-Chan'
'Oh, Won-Keun'
'Oh, Ki-Bong'
'Shin, Jongheon'

_publ_section_title
;
 Polyoxygenated Steroids from the Sponge Clathria gombawuiensis.
;
_journal_issue 12
_journal_name_full 'Journal of natural products'
_journal_page_first 3224
_journal_page_last 3233
_journal_paper_doi 10.1021/acs.jnatprod.7b00651
_journal_volume 80
_journal_year 2017
_chemical_absolute_configuration unk
_chemical_formula_moiety 'C28 H48 O7'
_chemical_formula_sum 'C28 H48 O7'
_chemical_formula_weight 496.66
_space_group_crystal_system monoclinic
_space_group_IT_number 4
_space_group_name_Hall 'P 2yb'
_space_group_name_H-M_alt 'P 1 21 1'
_symmetry_space_group_name_Hall 'P 2yb'
_symmetry_space_group_name_H-M 'P 1 21 1'
_atom_sites_solution_hydrogens geom
_atom_sites_solution_primary direct
_audit_creation_date 2016-04-12
_audit_creation_method
;
Olex2 1.2
(compiled 2016.02.19 svn.r3266 for OlexSys, GUI svn.r5155)
;
_cell_angle_alpha 90
_cell_angle_beta 110.130(3)
_cell_angle_gamma 90
_cell_formula_units_Z 2
_cell_length_a 14.3972(4)
_cell_length_b 6.5250(2)
_cell_length_c 15.8944(5)
_cell_measurement_reflns_used 10961
_cell_measurement_temperature 99.9(2)
_cell_measurement_theta_max 76.3340
_cell_measurement_theta_min 5.1070
_cell_volume 1401.94(8)
_computing_cell_refinement 'CrysAlisPro 1.171.38.41r (Rigaku OD, 2015)'
_computing_data_collection 'CrysAlisPro 1.171.38.41r (Rigaku OD, 2015)'
_computing_data_reduction 'CrysAlisPro 1.171.38.41r (Rigaku OD, 2015)'
_computing_molecular_graphics 'Olex2 (Dolomanov et al., 2009)'
_computing_publication_material 'Olex2 (Dolomanov et al., 2009)'
_computing_structure_refinement 'ShelXL (Sheldrick, 2015)'
_computing_structure_solution 'ShelXT (Sheldrick, 2015)'
_diffrn_ambient_environment N~2~
_diffrn_ambient_temperature 99.9(2)
_diffrn_detector 'CCD plate'
_diffrn_detector_area_resol_mean 5.2262
_diffrn_detector_type AtlasS2
_diffrn_measured_fraction_theta_full 0.988
_diffrn_measured_fraction_theta_max 0.987
_diffrn_measurement_details
;
List of Runs (angles in degrees, time in seconds):

  # Type    Start    End  Width  t~exp~   \w     \q     \k     \f   Frames
--------------------------------------------------------------------------
  1  \w   -117.00  -9.00   1.00    3.65    --  -41.24 -77.00-150.00  108
  2  \w      1.00  82.00   1.00    3.65    --   41.24 -99.00  30.00   81
  3  \w     23.00  97.00   1.00    3.65    --   41.24-125.00-120.00   74
  4  \w     17.00 116.00   1.00    3.65    --   41.24  38.00 -90.00   99
  5  \w      5.00  32.00   1.00    3.65    --   42.00  90.00 -60.22   27
  6  \w     21.00  47.00   1.00    3.65    --   54.00  79.00 -18.03   26
  7  \w     25.00 134.00   1.00    3.65    --   58.00  77.00   6.93  109
  8  \w     26.00 133.00   1.00    3.65    --   58.00  74.00 -70.83  107
  9  \w     30.00 137.00   1.00    3.65    --   62.00  75.00 -87.39  107
 10  \w     33.00 142.00   1.00    3.65    --   66.00  77.00 -97.93  109
 11  \w     33.00 142.00   1.00    3.65    --   66.00  77.00  75.34  109
 12  \w     37.00 146.00   1.00    3.65    --   70.00  77.00-121.65  109
 13  \w     37.00 146.00   1.00    3.65    --   70.00  77.00  81.64  109
 14  \w     44.00 147.00   1.00    3.65    --   74.00  67.00  34.80  103
 15  \w     36.00 116.00   1.00   12.20    --  112.00-111.00   0.00   80
 16  \w     83.00 178.00   1.00   12.20    --  112.00  61.00 -60.00   95
 17  \w     83.00 178.00   1.00   12.20    --  112.00  61.00 -90.00   95
 18  \w     83.00 178.00   1.00   12.20    --  112.00  61.00 -30.00   95
 19  \w     79.00 178.00   1.00   12.20    --  112.00  77.00 -30.00   99
 20  \w     36.00 145.00   1.00   12.20    --  112.00 -77.00   0.00  109
 21  \w     59.00 178.00   1.00   12.20    --  112.00  15.00 120.00  119
 22  \w     86.00 178.00   1.00   12.20    --  112.00  45.00  30.00   92
 23  \w     86.00 178.00   1.00   12.20    --  112.00  45.00 -60.00   92
 24  \w     39.00 138.00   1.00   12.20    --  112.00 -45.00 -30.00   99
 25  \w     36.00 116.00   1.00   12.20    --  112.00-111.00-180.00   80
 26  \w     79.00 178.00   1.00   12.20    --  112.00  77.00 -60.00   99
 27  \w     57.00 151.00   1.00   12.20    --  112.00 178.00  60.00   94
 28  \w     79.00 178.00   1.00   12.20    --  112.00  77.00-120.00   99
 29  \w     36.00 116.00   1.00   12.20    --  112.00-111.00  90.00   80
 30  \w     83.00 178.00   1.00   12.20    --  112.00  61.00  60.00   95
 31  \w     79.00 172.00   1.00   12.20    --  112.00  77.00 -90.00   93
 32  \w    142.00 174.00   1.00   12.20    --  112.00 111.00 120.00   32
 33  \w    129.00 177.00   1.00   12.20    --  112.00  61.00   0.00   48
 34  \w     85.00 110.00   1.00   12.20    --  112.00  61.00   0.00   25
 35  \w    127.00 178.00   1.00   12.20    --  112.00 111.00 -60.00   51
 36  \w     88.00 134.00   1.00   12.20    --  112.00  45.00 -30.00   46
 37  \w     79.00 106.00   1.00   12.20    --  112.00  77.00   0.00   27
 38  \w     86.00 167.00   1.00   12.20    --  112.00  61.00  30.00   81
;
_diffrn_measurement_device 'four-circle diffractometer'
_diffrn_measurement_device_type 'SuperNova, Dual, Cu at zero, AtlasS2'
_diffrn_measurement_method '\w scans'
_diffrn_orient_matrix_type 'CrysAlisPro convention (1999,Acta A55,543-557)'
_diffrn_orient_matrix_UB_11 -0.1062667000
_diffrn_orient_matrix_UB_12 0.0511718000
_diffrn_orient_matrix_UB_13 -0.0052073000
_diffrn_orient_matrix_UB_21 0.0279894000
_diffrn_orient_matrix_UB_22 -0.0471369000
_diffrn_orient_matrix_UB_23 0.1006968000
_diffrn_orient_matrix_UB_31 0.0299712000
_diffrn_orient_matrix_UB_32 0.2256434000
_diffrn_orient_matrix_UB_33 0.0221559000
_diffrn_radiation_monochromator mirror
_diffrn_radiation_probe x-ray
_diffrn_radiation_type CuK\a
_diffrn_radiation_wavelength 1.54184
_diffrn_reflns_av_R_equivalents 0.0496
_diffrn_reflns_av_unetI/netI 0.0358
_diffrn_reflns_Laue_measured_fraction_full 0.988
_diffrn_reflns_Laue_measured_fraction_max 0.987
_diffrn_reflns_limit_h_max 18
_diffrn_reflns_limit_h_min -16
_diffrn_reflns_limit_k_max 8
_diffrn_reflns_limit_k_min -7
_diffrn_reflns_limit_l_max 19
_diffrn_reflns_limit_l_min -20
_diffrn_reflns_number 27499
_diffrn_reflns_point_group_measured_fraction_full 0.970
_diffrn_reflns_point_group_measured_fraction_max 0.959
_diffrn_reflns_theta_full 67.684
_diffrn_reflns_theta_max 76.449
_diffrn_reflns_theta_min 6.189
_diffrn_source 'micro-focus sealed X-ray tube'
_diffrn_source_type 'SuperNova (Cu) X-ray Source'
_exptl_absorpt_coefficient_mu 0.667
_exptl_absorpt_correction_T_max 1.00000
_exptl_absorpt_correction_T_min 0.56402
_exptl_absorpt_correction_type multi-scan
_exptl_absorpt_process_details
;
CrysAlisPro 1.171.38.41r (Rigaku Oxford Diffraction, 2015)
Empirical absorption correction using spherical harmonics,
 implemented in SCALE3 ABSPACK scaling algorithm.
;
_exptl_crystal_colour 'clear light colourless'
_exptl_crystal_colour_lustre clear
_exptl_crystal_colour_modifier light
_exptl_crystal_colour_primary colourless
_exptl_crystal_density_diffrn 1.177
_exptl_crystal_description plate
_exptl_crystal_F_000 544
_exptl_crystal_size_max 0.219
_exptl_crystal_size_mid 0.106
_exptl_crystal_size_min 0.028
_refine_diff_density_max 0.844
_refine_diff_density_min -0.415
_refine_diff_density_rms 0.090
_refine_ls_abs_structure_details
;
 Flack x determined using 2085 quotients [(I+)-(I-)]/[(I+)+(I-)]
 (Parsons, Flack and Wagner, Acta Cryst. B69 (2013) 249-259).
;
_refine_ls_abs_structure_Flack -0.13(14)
_refine_ls_extinction_method none
_refine_ls_goodness_of_fit_ref 1.519
_refine_ls_hydrogen_treatment constr
_refine_ls_matrix_type full
_refine_ls_number_parameters 328
_refine_ls_number_reflns 5636
_refine_ls_number_restraints 1
_refine_ls_restrained_S_all 1.519
_refine_ls_R_factor_all 0.0660
_refine_ls_R_factor_gt 0.0610
_refine_ls_shift/su_max 0.001
_refine_ls_shift/su_mean 0.000
_refine_ls_structure_factor_coef Fsqd
_refine_ls_weighting_details 'w=1/[\s^2^(Fo^2^)+(0.1000P)^2^] where P=(Fo^2^+2Fc^2^)/3'
_refine_ls_weighting_scheme calc
_refine_ls_wR_factor_gt 0.1847
_refine_ls_wR_factor_ref 0.1927
_reflns_Friedel_coverage 0.781
_reflns_Friedel_fraction_full 0.949
_reflns_Friedel_fraction_max 0.925
_reflns_number_gt 5179
_reflns_number_total 5636
_reflns_threshold_expression 'I > 2\s(I)'
_cod_data_source_file np7b00651_si_002.cif
_cod_data_source_block exp_264
_cod_depositor_comments 'Adding full bibliography for 1548289.cif.'
_cod_original_cell_volume 1401.95(7)
_cod_database_code 1548289
_shelx_space_group_comment
;
The symmetry employed for this shelxl refinement is uniquely defined
by the following loop, which should always be used as a source of
symmetry information in preference to the above space-group names.
They are only intended as comments.
;
_reflns_odcompleteness_completeness 99.90
_reflns_odcompleteness_iscentric 1
_reflns_odcompleteness_theta 74.33
_olex2_refinement_description
;
1. Fixed Uiso
 At 1.2 times of:
  All C(H) groups, All C(H,H) groups
 At 1.5 times of:
  All C(H,H,H) groups, All O(H) groups
2.a Ternary CH refined with riding coordinates:
 C00C(H00C), C00D(H00D), C00E(H00E), C00F(H00F), C00G(H00G), C00H(H00H),
 C00J(H00J), C00K(H00K), C00O(H00Q), C00Q(H00U), C00S(H00X), C00W(H0AA),
 C008(H008), C009(H009)
2.b Secondary CH2 refined with riding coordinates:
 C00N(H00O,H00P), C00R(H00V,H00W), C00U(H00Z,HB), C00V(H00,HC), C00X(H1AA,HD)
2.c Idealised Me refined as rotating group:
 C00L(H00A,H00B,H00I), C00M(H00L,H00M,H00N), C00P(H00R,H00S,H00T), C00T(H,H00Y,
 HA), C00Y(H2AA,HE,HF), C00Z(H3AA,HG,HH)
2.d Idealised tetrahedral OH refined as rotating group:
 O001(H001), O002(H002), O003(H003), O004(H004), O006(H006), O007(H007)
;
_shelx_shelxl_version_number 2014/7
_olex2_date_sample_data_collection 2016-04-11
_olex2_submission_special_instructions 'No special instructions were received'
_oxdiff_exptl_absorpt_empirical_details
;
Empirical correction (ABSPACK) includes:
- Absorption correction using spherical harmonics
- Frame scaling
;
_oxdiff_exptl_absorpt_empirical_full_max 1.988
_oxdiff_exptl_absorpt_empirical_full_min 0.600

loop_
_space_group_symop_operation_xyz
'x, y, z'
'-x, y+1/2, -z'

loop_
_atom_site_label
_atom_site_type_symbol
_atom_site_fract_x
_atom_site_fract_y
_atom_site_fract_z
_atom_site_U_iso_or_equiv
_atom_site_adp_type
_atom_site_occupancy
_atom_site_site_symmetry_order
_atom_site_calc_flag
_atom_site_refinement_flags_posn
O001 O 1.06278(18) 0.3239(5) 0.71620(19) 0.0272(6) Uani 1 1 d .
H001 H 1.0413 0.2078 0.7021 0.041 Uiso 1 1 calc GR
O002 O 0.17742(18) 0.3896(5) 0.47846(19) 0.0280(6) Uani 1 1 d .
H002 H 0.1213 0.4079 0.4790 0.042 Uiso 1 1 calc GR
O003 O 0.06736(19) 0.7102(5) 0.50300(19) 0.0278(6) Uani 1 1 d .
H003 H 0.0664 0.6032 0.4757 0.042 Uiso 1 1 calc GR
O004 O 0.88124(19) 0.5059(5) 0.61196(18) 0.0272(6) Uani 1 1 d .
H004 H 0.9146 0.6107 0.6210 0.041 Uiso 1 1 calc GR
O005 O 0.5358(2) 0.0752(5) 0.5736(2) 0.0300(7) Uani 1 1 d .
O006 O 0.03173(19) 0.9159(5) 0.6474(2) 0.0283(6) Uani 1 1 d .
H006 H 0.0386 0.9148 0.7008 0.042 Uiso 1 1 calc GR
O007 O 0.34462(19) 0.1517(5) 0.5453(2) 0.0273(6) Uani 1 1 d .
H007 H 0.3974 0.1123 0.5420 0.041 Uiso 1 1 calc GR
C008 C 1.0025(2) 0.4278(7) 0.7578(2) 0.0235(7) Uani 1 1 d .
H008 H 1.0198 0.5736 0.7607 0.028 Uiso 1 1 calc R
C009 C 0.1271(2) 0.8938(7) 0.6374(3) 0.0240(8) Uani 1 1 d .
H009 H 0.1341 1.0030 0.5977 0.029 Uiso 1 1 calc R
C00A C 0.6292(3) 0.4888(7) 0.7178(3) 0.0248(8) Uani 1 1 d .
C00B C 0.3193(3) 0.6672(7) 0.6925(2) 0.0235(8) Uani 1 1 d .
C00C C 0.2397(3) 0.6371(7) 0.5980(3) 0.0240(8) Uani 1 1 d .
H00C H 0.2561 0.7301 0.5567 0.029 Uiso 1 1 calc R
C00D C 0.3504(3) 0.3676(6) 0.5647(3) 0.0232(8) Uani 1 1 d .
H00D H 0.3593 0.4406 0.5141 0.028 Uiso 1 1 calc R
C00E C 0.8932(3) 0.4080(7) 0.6954(2) 0.0245(8) Uani 1 1 d .
H00E H 0.8775 0.2622 0.6841 0.029 Uiso 1 1 calc R
C00F C 1.0248(3) 0.3528(7) 0.8551(3) 0.0275(8) Uani 1 1 d .
H00F H 0.9833 0.4325 0.8806 0.033 Uiso 1 1 calc R
C00G C 0.2474(3) 0.4183(7) 0.5668(3) 0.0246(8) Uani 1 1 d .
H00G H 0.2318 0.3227 0.6076 0.030 Uiso 1 1 calc R
C00H C 0.1338(3) 0.6889(6) 0.5942(3) 0.0240(8) Uani 1 1 d .
H00H H 0.1097 0.5800 0.6239 0.029 Uiso 1 1 calc R
C00I C 0.5785(3) 0.2340(7) 0.6056(2) 0.0238(8) Uani 1 1 d .
C00J C 0.5376(3) 0.4210(7) 0.6360(2) 0.0228(7) Uani 1 1 d .
H00J H 0.5317 0.5245 0.5897 0.027 Uiso 1 1 calc R
C00K C 0.4371(2) 0.4229(6) 0.6499(2) 0.0227(7) Uani 1 1 d .
H00K H 0.4391 0.3253 0.6974 0.027 Uiso 1 1 calc R
C00L C 0.9959(3) 0.1271(8) 0.8561(3) 0.0334(9) Uani 1 1 d .
H00A H 0.9263 0.1117 0.8241 0.050 Uiso 1 1 calc GR
H00B H 1.0108 0.0827 0.9170 0.050 Uiso 1 1 calc GR
H00I H 1.0324 0.0456 0.8280 0.050 Uiso 1 1 calc GR
C00M C 0.3076(3) 0.5130(7) 0.7618(3) 0.0282(8) Uani 1 1 d .
H00L H 0.2394 0.5074 0.7574 0.042 Uiso 1 1 calc GR
H00M H 0.3474 0.5561 0.8210 0.042 Uiso 1 1 calc GR
H00N H 0.3286 0.3797 0.7501 0.042 Uiso 1 1 calc GR
C00N C 0.6875(3) 0.2713(7) 0.6235(3) 0.0287(8) Uani 1 1 d .
H00O H 0.7007 0.2789 0.5677 0.034 Uiso 1 1 calc R
H00P H 0.7271 0.1621 0.6598 0.034 Uiso 1 1 calc R
C00O C 0.7109(2) 0.4764(7) 0.6736(2) 0.0235(8) Uani 1 1 d .
H00Q H 0.6969 0.5849 0.6283 0.028 Uiso 1 1 calc R
C00P C 0.6484(3) 0.3366(8) 0.7946(3) 0.0294(9) Uani 1 1 d .
H00R H 0.5899 0.3230 0.8102 0.044 Uiso 1 1 calc GR
H00S H 0.7019 0.3852 0.8457 0.044 Uiso 1 1 calc GR
H00T H 0.6655 0.2058 0.7765 0.044 Uiso 1 1 calc GR
C00Q C 0.4217(2) 0.6421(6) 0.6807(3) 0.0226(7) Uani 1 1 d .
H00U H 0.4209 0.7341 0.6317 0.027 Uiso 1 1 calc R
C00R C 0.6084(3) 0.7012(7) 0.7466(3) 0.0296(9) Uani 1 1 d .
H00V H 0.6075 0.7995 0.7005 0.036 Uiso 1 1 calc R
H00W H 0.6613 0.7396 0.8012 0.036 Uiso 1 1 calc R
C00S C 0.8195(2) 0.5033(7) 0.7357(3) 0.0245(8) Uani 1 1 d .
H00X H 0.8275 0.4312 0.7918 0.029 Uiso 1 1 calc R
C00T C 0.8443(3) 0.7288(8) 0.7583(3) 0.0302(9) Uani 1 1 d .
H00Y H 0.9095 0.7397 0.8023 0.045 Uiso 1 1 calc GR
H H 0.7971 0.7869 0.7819 0.045 Uiso 1 1 calc GR
HA H 0.8420 0.8014 0.7051 0.045 Uiso 1 1 calc GR
C00U C 0.2059(3) 0.9243(7) 0.7288(3) 0.0273(8) Uani 1 1 d .
H00Z H 0.1940 0.8310 0.7715 0.033 Uiso 1 1 calc R
HB H 0.2023 1.0632 0.7492 0.033 Uiso 1 1 calc R
C00V C 0.3085(2) 0.8856(7) 0.7245(3) 0.0257(8) Uani 1 1 d .
H00 H 0.3576 0.9067 0.7834 0.031 Uiso 1 1 calc R
HC H 0.3212 0.9837 0.6839 0.031 Uiso 1 1 calc R
C00W C 1.1338(3) 0.3963(8) 0.9124(3) 0.0330(9) Uani 1 1 d .
H0AA H 1.1752 0.3560 0.8776 0.040 Uiso 1 1 calc R
C00X C 0.5093(3) 0.7105(8) 0.7627(3) 0.0311(9) Uani 1 1 d .
H1AA H 0.5129 0.6233 0.8132 0.037 Uiso 1 1 calc R
HD H 0.4979 0.8498 0.7782 0.037 Uiso 1 1 calc R
C00Y C 1.1502(4) 0.6242(9) 0.9338(3) 0.0423(11) Uani 1 1 d .
H2AA H 1.1226 0.7022 0.8797 0.063 Uiso 1 1 calc GR
HE H 1.2198 0.6512 0.9595 0.063 Uiso 1 1 calc GR
HF H 1.1184 0.6625 0.9755 0.063 Uiso 1 1 calc GR
C00Z C 1.1687(4) 0.2768(11) 1.0007(3) 0.0523(14) Uani 1 1 d .
H3AA H 1.1253 0.3045 1.0336 0.078 Uiso 1 1 calc GR
HG H 1.2347 0.3184 1.0356 0.078 Uiso 1 1 calc GR
HH H 1.1680 0.1328 0.9883 0.078 Uiso 1 1 calc GR

loop_
_atom_site_aniso_label
_atom_site_aniso_U_11
_atom_site_aniso_U_22
_atom_site_aniso_U_33
_atom_site_aniso_U_23
_atom_site_aniso_U_13
_atom_site_aniso_U_12
O001 0.0184(11) 0.0304(16) 0.0353(14) -0.0011(12) 0.0124(10) 0.0020(10)
O002 0.0172(11) 0.0309(17) 0.0334(14) -0.0039(12) 0.0057(10) 0.0012(11)
O003 0.0197(11) 0.0314(17) 0.0309(14) -0.0028(11) 0.0069(10) 0.0015(10)
O004 0.0223(12) 0.0318(16) 0.0280(13) 0.0015(11) 0.0093(10) 0.0039(11)
O005 0.0225(12) 0.0321(18) 0.0371(15) -0.0062(12) 0.0122(11) -0.0016(11)
O006 0.0166(11) 0.0327(16) 0.0380(14) -0.0036(13) 0.0126(10) 0.0019(11)
O007 0.0187(11) 0.0248(16) 0.0391(15) -0.0063(12) 0.0106(10) -0.0007(10)
C008 0.0172(15) 0.026(2) 0.0285(17) -0.0013(15) 0.0094(13) 0.0025(13)
C009 0.0170(15) 0.025(2) 0.0312(18) -0.0010(15) 0.0102(13) 0.0003(13)
C00A 0.0159(14) 0.029(2) 0.0296(18) -0.0044(15) 0.0082(13) 0.0002(14)
C00B 0.0177(15) 0.029(2) 0.0251(17) -0.0004(14) 0.0087(13) 0.0004(13)
C00C 0.0169(15) 0.027(2) 0.0305(18) -0.0027(15) 0.0110(13) -0.0018(13)
C00D 0.0187(15) 0.023(2) 0.0292(17) -0.0029(14) 0.0101(13) -0.0022(13)
C00E 0.0172(15) 0.028(2) 0.0284(17) 0.0013(15) 0.0086(13) 0.0007(14)
C00F 0.0202(15) 0.030(2) 0.0328(19) 0.0010(16) 0.0102(14) 0.0002(15)
C00G 0.0187(15) 0.028(2) 0.0276(17) -0.0023(15) 0.0091(13) -0.0038(14)
C00H 0.0168(15) 0.028(2) 0.0284(18) -0.0014(14) 0.0090(13) -0.0007(13)
C00I 0.0198(15) 0.024(2) 0.0278(17) -0.0033(15) 0.0090(13) -0.0018(14)
C00J 0.0174(15) 0.0251(19) 0.0267(16) -0.0020(15) 0.0086(13) -0.0007(14)
C00K 0.0162(14) 0.0231(19) 0.0304(17) -0.0006(15) 0.0099(12) 0.0009(13)
C00L 0.0302(19) 0.036(3) 0.034(2) 0.0072(17) 0.0116(16) -0.0003(17)
C00M 0.0216(15) 0.035(2) 0.0283(19) 0.0038(16) 0.0092(14) 0.0033(15)
C00N 0.0197(16) 0.032(2) 0.037(2) -0.0056(16) 0.0133(14) 0.0002(15)
C00O 0.0169(15) 0.028(2) 0.0263(17) -0.0006(14) 0.0082(12) 0.0012(13)
C00P 0.0201(15) 0.040(2) 0.0288(18) -0.0002(17) 0.0094(13) 0.0012(15)
C00Q 0.0156(15) 0.0242(19) 0.0285(17) -0.0042(15) 0.0082(13) -0.0010(13)
C00R 0.0165(15) 0.035(2) 0.037(2) -0.0103(17) 0.0083(14) -0.0015(14)
C00S 0.0168(15) 0.029(2) 0.0286(18) -0.0009(15) 0.0092(13) 0.0005(14)
C00T 0.0207(16) 0.035(2) 0.038(2) -0.0057(18) 0.0130(15) 0.0006(15)
C00U 0.0172(15) 0.034(2) 0.0328(18) -0.0018(17) 0.0115(13) 0.0025(15)
C00V 0.0149(14) 0.031(2) 0.0326(18) -0.0043(16) 0.0094(13) 0.0005(14)
C00W 0.0247(16) 0.044(3) 0.0272(18) 0.0030(18) 0.0053(14) 0.0012(17)
C00X 0.0170(16) 0.039(2) 0.037(2) -0.0120(18) 0.0076(14) 0.0008(15)
C00Y 0.037(2) 0.048(3) 0.035(2) -0.004(2) 0.0042(18) -0.013(2)
C00Z 0.046(3) 0.062(4) 0.035(2) 0.012(2) -0.0044(19) -0.003(3)

loop_
_atom_type_symbol
_atom_type_description
_atom_type_scat_dispersion_real
_atom_type_scat_dispersion_imag
_atom_type_scat_source
C C 0.0181 0.0091 'International Tables Vol C Tables 4.2.6.8 and 6.1.1.4'
H H 0.0000 0.0000 'International Tables Vol C Tables 4.2.6.8 and 6.1.1.4'
O O 0.0492 0.0322 'International Tables Vol C Tables 4.2.6.8 and 6.1.1.4'

loop_
_geom_angle_atom_site_label_1
_geom_angle_atom_site_label_2
_geom_angle_atom_site_label_3
_geom_angle
C008 O001 H001 109.5
C00G O002 H002 109.5
C00H O003 H003 109.5
C00E O004 H004 109.5
C009 O006 H006 109.5
C00D O007 H007 109.5
O001 C008 H008 107.3
O001 C008 C00E 108.0(3)
O001 C008 C00F 111.2(3)
C00E C008 H008 107.3
C00F C008 H008 107.3
C00F C008 C00E 115.4(3)
O006 C009 H009 108.2
O006 C009 C00H 110.4(3)
O006 C009 C00U 107.9(3)
C00H C009 H009 108.2
C00U C009 H009 108.2
C00U C009 C00H 113.9(3)
C00J C00A C00O 99.3(3)
C00P C00A C00J 110.5(3)
C00P C00A C00O 111.6(3)
C00R C00A C00J 108.1(3)
C00R C00A C00O 115.9(3)
C00R C00A C00P 110.7(3)
C00M C00B C00C 112.4(3)
C00M C00B C00Q 111.0(3)
C00Q C00B C00C 106.5(3)
C00V C00B C00C 108.1(3)
C00V C00B C00M 108.6(3)
C00V C00B C00Q 110.2(3)
C00B C00C H00C 107.5
C00G C00C C00B 108.6(3)
C00G C00C H00C 107.5
C00G C00C C00H 111.9(3)
C00H C00C C00B 113.6(3)
C00H C00C H00C 107.5
O007 C00D H00D 108.3
O007 C00D C00G 103.4(3)
O007 C00D C00K 112.9(3)
C00G C00D H00D 108.3
C00G C00D C00K 115.4(3)
C00K C00D H00D 108.3
O004 C00E C008 109.2(3)
O004 C00E H00E 108.5
O004 C00E C00S 108.9(3)
C008 C00E H00E 108.5
C00S C00E C008 113.1(3)
C00S C00E H00E 108.5
C008 C00F H00F 107.4
C00L C00F C008 110.5(4)
C00L C00F H00F 107.4
C00L C00F C00W 113.3(4)
C00W C00F C008 110.5(3)
C00W C00F H00F 107.4
O002 C00G C00C 109.6(3)
O002 C00G C00D 108.1(3)
O002 C00G H00G 108.8
C00C C00G C00D 112.8(3)
C00C C00G H00G 108.8
C00D C00G H00G 108.8
O003 C00H C009 104.2(3)
O003 C00H C00C 111.4(3)
O003 C00H H00H 109.4
C009 C00H C00C 113.0(3)
C009 C00H H00H 109.4
C00C C00H H00H 109.4
O005 C00I C00J 128.6(3)
O005 C00I C00N 123.7(4)
C00J C00I C00N 107.7(3)
C00A C00J H00J 105.1
C00I C00J C00A 100.6(3)
C00I C00J H00J 105.1
C00I C00J C00K 123.0(3)
C00K C00J C00A 116.4(3)
C00K C00J H00J 105.1
C00D C00K C00J 112.9(3)
C00D C00K H00K 109.0
C00D C00K C00Q 109.5(3)
C00J C00K H00K 109.0
C00J C00K C00Q 107.2(3)
C00Q C00K H00K 109.0
C00F C00L H00A 109.5
C00F C00L H00B 109.5
C00F C00L H00I 109.5
H00A C00L H00B 109.5
H00A C00L H00I 109.5
H00B C00L H00I 109.5
C00B C00M H00L 109.5
C00B C00M H00M 109.5
C00B C00M H00N 109.5
H00L C00M H00M 109.5
H00L C00M H00N 109.5
H00M C00M H00N 109.5
C00I C00N H00O 110.6
C00I C00N H00P 110.6
C00I C00N C00O 105.5(3)
H00O C00N H00P 108.8
C00O C00N H00O 110.6
C00O C00N H00P 110.6
C00A C00O H00Q 107.2
C00N C00O C00A 102.3(3)
C00N C00O H00Q 107.2
C00N C00O C00S 115.1(3)
C00S C00O C00A 117.3(3)
C00S C00O H00Q 107.2
C00A C00P H00R 109.5
C00A C00P H00S 109.5
C00A C00P H00T 109.5
H00R C00P H00S 109.5
H00R C00P H00T 109.5
H00S C00P H00T 109.5
C00B C00Q H00U 106.2
C00K C00Q C00B 112.2(3)
C00K C00Q H00U 106.2
C00X C00Q C00B 113.7(3)
C00X C00Q C00K 111.7(3)
C00X C00Q H00U 106.2
C00A C00R H00V 109.2
C00A C00R H00W 109.2
C00A C00R C00X 112.1(3)
H00V C00R H00W 107.9
C00X C00R H00V 109.2
C00X C00R H00W 109.2
C00E C00S H00X 107.6
C00O C00S C00E 112.2(3)
C00O C00S H00X 107.6
C00T C00S C00E 110.3(3)
C00T C00S C00O 111.3(3)
C00T C00S H00X 107.6
C00S C00T H00Y 109.5
C00S C00T H 109.5
C00S C00T HA 109.5
H00Y C00T H 109.5
H00Y C00T HA 109.5
H C00T HA 109.5
C009 C00U H00Z 109.5
C009 C00U HB 109.5
C009 C00U C00V 110.6(3)
H00Z C00U HB 108.1
C00V C00U H00Z 109.5
C00V C00U HB 109.5
C00B C00V H00 109.2
C00B C00V HC 109.2
C00U C00V C00B 112.2(3)
C00U C00V H00 109.2
C00U C00V HC 109.2
H00 C00V HC 107.9
C00F C00W H0AA 108.0
C00Y C00W C00F 111.0(4)
C00Y C00W H0AA 108.0
C00Y C00W C00Z 108.4(4)
C00Z C00W C00F 113.2(4)
C00Z C00W H0AA 108.0
C00Q C00X C00R 112.7(3)
C00Q C00X H1AA 109.1
C00Q C00X HD 109.1
C00R C00X H1AA 109.1
C00R C00X HD 109.1
H1AA C00X HD 107.8
C00W C00Y H2AA 109.5
C00W C00Y HE 109.5
C00W C00Y HF 109.5
H2AA C00Y HE 109.5
H2AA C00Y HF 109.5
HE C00Y HF 109.5
C00W C00Z H3AA 109.5
C00W C00Z HG 109.5
C00W C00Z HH 109.5
H3AA C00Z HG 109.5
H3AA C00Z HH 109.5
HG C00Z HH 109.5

loop_
_geom_bond_atom_site_label_1
_geom_bond_atom_site_label_2
_geom_bond_distance
O001 H001 0.8200
O001 C008 1.430(4)
O002 H002 0.8200
O002 C00G 1.431(4)
O003 H003 0.8200
O003 C00H 1.442(5)
O004 H004 0.8200
O004 C00E 1.428(5)
O005 C00I 1.223(5)
O006 H006 0.8200
O006 C009 1.442(4)
O007 H007 0.8200
O007 C00D 1.439(5)
C008 H008 0.9800
C008 C00E 1.549(5)
C008 C00F 1.548(5)
C009 H009 0.9800
C009 C00H 1.521(6)
C009 C00U 1.518(5)
C00A C00J 1.564(5)
C00A C00O 1.567(5)
C00A C00P 1.524(6)
C00A C00R 1.521(6)
C00B C00C 1.556(5)
C00B C00M 1.544(6)
C00B C00Q 1.556(5)
C00B C00V 1.539(6)
C00C H00C 0.9800
C00C C00G 1.527(6)
C00C C00H 1.543(5)
C00D H00D 0.9800
C00D C00G 1.532(5)
C00D C00K 1.536(5)
C00E H00E 0.9800
C00E C00S 1.546(5)
C00F H00F 0.9800
C00F C00L 1.532(7)
C00F C00W 1.545(5)
C00G H00G 0.9800
C00H H00H 0.9800
C00I C00J 1.506(6)
C00I C00N 1.514(5)
C00J H00J 0.9800
C00J C00K 1.537(5)
C00K H00K 0.9800
C00K C00Q 1.552(6)
C00L H00A 0.9600
C00L H00B 0.9600
C00L H00I 0.9600
C00M H00L 0.9600
C00M H00M 0.9600
C00M H00N 0.9600
C00N H00O 0.9700
C00N H00P 0.9700
C00N C00O 1.535(6)
C00O H00Q 0.9800
C00O C00S 1.545(5)
C00P H00R 0.9600
C00P H00S 0.9600
C00P H00T 0.9600
C00Q H00U 0.9800
C00Q C00X 1.535(5)
C00R H00V 0.9700
C00R H00W 0.9700
C00R C00X 1.536(5)
C00S H00X 0.9800
C00S C00T 1.528(7)
C00T H00Y 0.9600
C00T H 0.9600
C00T HA 0.9600
C00U H00Z 0.9700
C00U HB 0.9700
C00U C00V 1.525(5)
C00V H00 0.9700
C00V HC 0.9700
C00W H0AA 0.9800
C00W C00Y 1.525(8)
C00W C00Z 1.531(7)
C00X H1AA 0.9700
C00X HD 0.9700
C00Y H2AA 0.9600
C00Y HE 0.9600
C00Y HF 0.9600
C00Z H3AA 0.9600
C00Z HG 0.9600
C00Z HH 0.9600

loop_
_geom_torsion_atom_site_label_1
_geom_torsion_atom_site_label_2
_geom_torsion_atom_site_label_3
_geom_torsion_atom_site_label_4
_geom_torsion
O001 C008 C00E O004 -62.1(4)
O001 C008 C00E C00S 176.5(3)
O001 C008 C00F C00L -65.1(4)
O001 C008 C00F C00W 61.1(5)
O004 C00E C00S C00O 60.0(5)
O004 C00E C00S C00T -64.6(4)
O005 C00I C00J C00A 145.1(4)
O005 C00I C00J C00K 13.7(6)
O005 C00I C00N C00O -173.3(4)
O006 C009 C00H O003 70.0(4)
O006 C009 C00H C00C -168.9(3)
O006 C009 C00U C00V 175.4(3)
O007 C00D C00G O002 -65.8(4)
O007 C00D C00G C00C 172.9(3)
O007 C00D C00K C00J 76.2(4)
O007 C00D C00K C00Q -164.4(3)
C008 C00E C00S C00O -178.4(3)
C008 C00E C00S C00T 57.0(4)
C008 C00F C00W C00Y 73.5(5)
C008 C00F C00W C00Z -164.4(4)
C009 C00U C00V C00B -59.2(5)
C00A C00J C00K C00D 176.3(4)
C00A C00J C00K C00Q 55.6(4)
C00A C00O C00S C00E 157.8(4)
C00A C00O C00S C00T -78.1(5)
C00A C00R C00X C00Q -56.2(5)
C00B C00C C00G O002 -177.7(3)
C00B C00C C00G C00D -57.2(4)
C00B C00C C00H O003 165.1(3)
C00B C00C C00H C009 48.2(5)
C00B C00Q C00X C00R -175.2(4)
C00C C00B C00Q C00K -64.0(4)
C00C C00B C00Q C00X 168.0(4)
C00C C00B C00V C00U 58.7(4)
C00D C00K C00Q C00B 54.2(4)
C00D C00K C00Q C00X -176.7(3)
C00E C008 C00F C00L 58.3(4)
C00E C008 C00F C00W -175.4(4)
C00F C008 C00E O004 172.8(3)
C00F C008 C00E C00S 51.4(5)
C00G C00C C00H O003 -71.4(4)
C00G C00C C00H C009 171.6(3)
C00G C00D C00K C00J -165.2(3)
C00G C00D C00K C00Q -45.8(4)
C00H C009 C00U C00V 52.4(5)
C00H C00C C00G O002 56.1(4)
C00H C00C C00G C00D 176.6(3)
C00I C00J C00K C00D -59.1(5)
C00I C00J C00K C00Q -179.8(3)
C00I C00N C00O C00A 25.0(4)
C00I C00N C00O C00S 153.4(3)
C00J C00A C00O C00N -44.8(4)
C00J C00A C00O C00S -171.7(4)
C00J C00A C00R C00X 52.7(4)
C00J C00I C00N C00O 5.4(4)
C00J C00K C00Q C00B 177.1(3)
C00J C00K C00Q C00X -53.8(4)
C00K C00D C00G O002 170.5(3)
C00K C00D C00G C00C 49.2(5)
C00K C00Q C00X C00R 56.5(5)
C00L C00F C00W C00Y -161.8(4)
C00L C00F C00W C00Z -39.7(6)
C00M C00B C00C C00G -58.2(4)
C00M C00B C00C C00H 67.0(5)
C00M C00B C00Q C00K 58.7(4)
C00M C00B C00Q C00X -69.4(5)
C00M C00B C00V C00U -63.5(4)
C00N C00I C00J C00A -33.5(4)
C00N C00I C00J C00K -164.9(3)
C00N C00O C00S C00E 37.4(5)
C00N C00O C00S C00T 161.5(3)
C00O C00A C00J C00I 47.7(4)
C00O C00A C00J C00K -176.9(3)
C00O C00A C00R C00X 163.1(3)
C00P C00A C00J C00I -69.7(4)
C00P C00A C00J C00K 65.7(4)
C00P C00A C00O C00N 71.8(4)
C00P C00A C00O C00S -55.1(5)
C00P C00A C00R C00X -68.4(4)
C00Q C00B C00C C00G 63.5(4)
C00Q C00B C00C C00H -171.3(3)
C00Q C00B C00V C00U 174.7(3)
C00R C00A C00J C00I 169.0(3)
C00R C00A C00J C00K -55.6(5)
C00R C00A C00O C00N -160.2(3)
C00R C00A C00O C00S 72.9(5)
C00U C009 C00H O003 -168.5(3)
C00U C009 C00H C00C -47.4(4)
C00V C00B C00C C00G -178.1(3)
C00V C00B C00C C00H -52.9(4)
C00V C00B C00Q C00K 179.0(3)
C00V C00B C00Q C00X 51.0(5)
